data_7156969
loop_
_publ_author_name
'Miao, Yu-Hang'
'Hua, Yuan-Zhao'
'Wang, Min-Can'

_publ_section_title
;
 Dinuclear zinc cooperative catalytic three-component reactions for highly
 enantioselective synthesis of 3,3'-dihydrofuran spirooxindoles.
;
_journal_issue 30
_journal_name_full 'Organic &amp; biomolecular chemistry'
_journal_page_first 7172
_journal_page_last 7181
_journal_paper_doi 10.1039/c9ob01233h
_journal_volume 17
_journal_year 2019
_chemical_absolute_configuration ad
_chemical_formula_moiety '2(C21 H17 N3 O5), C4 H8 O'
_chemical_formula_sum 'C46 H42 N6 O11'
_chemical_formula_weight 854.85
_space_group_crystal_system orthorhombic
_space_group_IT_number 19
_space_group_name_Hall 'P 2ac 2ab'
_space_group_name_H-M_alt 'P 21 21 21'
_symmetry_space_group_name_Hall 'P 2ac 2ab'
_symmetry_space_group_name_H-M 'P 21 21 21'
_atom_sites_solution_hydrogens mixed
_atom_sites_solution_primary iterative
_audit_creation_date 2018-07-13
_audit_creation_method
;
Olex2 1.2
(compiled 2018.05.29 svn.r3508 for OlexSys, GUI svn.r5506)
;
_audit_update_record
;
2018-09-11 deposited with the CCDC.    2019-07-10 downloaded from the CCDC.
;
_cell_angle_alpha 90
_cell_angle_beta 90
_cell_angle_gamma 90
_cell_formula_units_Z 4
_cell_length_a 14.1242(3)
_cell_length_b 14.3980(3)
_cell_length_c 20.2906(6)
_cell_measurement_reflns_used 5133
_cell_measurement_temperature 293(2)
_cell_measurement_theta_max 70.4960
_cell_measurement_theta_min 3.7530
_cell_volume 4126.30(17)
_computing_cell_refinement
;
CrysAlisPro, Agilent Technologies,
Version 1.171.37.35 (release 13-08-2014 CrysAlis171 .NET)
(compiled Aug 13 2014,18:06:01)
;
_computing_data_collection
;
CrysAlisPro, Agilent Technologies,
Version 1.171.37.35 (release 13-08-2014 CrysAlis171 .NET)
(compiled Aug 13 2014,18:06:01)
;
_computing_data_reduction
;
CrysAlisPro, Agilent Technologies,
Version 1.171.37.35 (release 13-08-2014 CrysAlis171 .NET)
(compiled Aug 13 2014,18:06:01)
;
_computing_molecular_graphics 'Olex2 (Dolomanov et al., 2009)'
_computing_publication_material 'Olex2 (Dolomanov et al., 2009)'
_computing_structure_refinement 'ShelXL (Sheldrick, 2015)'
_computing_structure_solution
;
Superflip (Palatinus & Chapuis, 2007;Palatinus & van der Lee, 2008;
Palatinus et al., 2012)
;
_diffrn_ambient_temperature 293(2)
_diffrn_detector 'CCD plate'
_diffrn_detector_area_resol_mean 16.2312
_diffrn_detector_type Eos
_diffrn_measured_fraction_theta_full 1.000
_diffrn_measured_fraction_theta_max 1.000
_diffrn_measurement_details
;
#__ type_ start__ end____ width___ exp.time_
  1 omega -104.00  -13.00   1.0000    3.5000
omega____ theta____ kappa____ phi______ frames
    -      -33.5000  -37.0000   30.0000 91

#__ type_ start__ end____ width___ exp.time_
  2 omega  -34.00   72.00   1.0000    3.5000
omega____ theta____ kappa____ phi______ frames
    -       36.4734  -19.0000   60.0000 106

#__ type_ start__ end____ width___ exp.time_
  3 omega   18.00   63.00   1.0000    3.5000
omega____ theta____ kappa____ phi______ frames
    -       36.4734   57.0000   30.0000 45

#__ type_ start__ end____ width___ exp.time_
  4 omega   66.00   92.00   1.0000    3.5000
omega____ theta____ kappa____ phi______ frames
    -       36.4734  178.0000   60.0000 26

#__ type_ start__ end____ width___ exp.time_
  5 omega   57.00   88.00   1.0000    3.5000
omega____ theta____ kappa____ phi______ frames
    -       36.4734  178.0000  -90.0000 31

#__ type_ start__ end____ width___ exp.time_
  6 omega   13.00   60.00   1.0000    3.5000
omega____ theta____ kappa____ phi______ frames
    -       36.4734   77.0000   30.0000 47

#__ type_ start__ end____ width___ exp.time_
  7 omega   63.00   92.00   1.0000    3.5000
omega____ theta____ kappa____ phi______ frames
    -       36.4734  178.0000 -150.0000 29

#__ type_ start__ end____ width___ exp.time_
  8 omega   57.00  102.00   1.0000    3.5000
omega____ theta____ kappa____ phi______ frames
    -       36.4734  178.0000  -30.0000 45

#__ type_ start__ end____ width___ exp.time_
  9 omega   58.00   84.00   1.0000    3.5000
omega____ theta____ kappa____ phi______ frames
    -       36.4734  178.0000  120.0000 26

#__ type_ start__ end____ width___ exp.time_
 10 omega   47.00  108.00   1.0000   17.5000
omega____ theta____ kappa____ phi______ frames
    -      108.0000  -94.0000   60.0000 61

#__ type_ start__ end____ width___ exp.time_
 11 omega   54.00   79.00   1.0000   17.5000
omega____ theta____ kappa____ phi______ frames
    -      108.0000  -30.0000  -30.0000 25

#__ type_ start__ end____ width___ exp.time_
 12 omega   56.00   88.00   1.0000   17.5000
omega____ theta____ kappa____ phi______ frames
    -      108.0000  -45.0000 -180.0000 32

#__ type_ start__ end____ width___ exp.time_
 13 omega   49.00   89.00   1.0000   17.5000
omega____ theta____ kappa____ phi______ frames
    -      108.0000  -30.0000  -60.0000 40

#__ type_ start__ end____ width___ exp.time_
 14 omega   46.00   87.00   1.0000   17.5000
omega____ theta____ kappa____ phi______ frames
    -      108.0000  -30.0000 -150.0000 41

#__ type_ start__ end____ width___ exp.time_
 15 omega   43.00   93.00   1.0000   17.5000
omega____ theta____ kappa____ phi______ frames
    -      108.0000  -94.0000  -60.0000 50

#__ type_ start__ end____ width___ exp.time_
 16 omega  103.00  176.00   1.0000   17.5000
omega____ theta____ kappa____ phi______ frames
    -      108.0000  111.0000  -30.0000 73

#__ type_ start__ end____ width___ exp.time_
 17 omega   40.00   79.00   1.0000   17.5000
omega____ theta____ kappa____ phi______ frames
    -      108.0000  -61.0000   90.0000 39

#__ type_ start__ end____ width___ exp.time_
 18 omega   38.00   91.00   1.0000   17.5000
omega____ theta____ kappa____ phi______ frames
    -      108.0000  -30.0000   90.0000 53

#__ type_ start__ end____ width___ exp.time_
 19 omega   79.00  154.00   1.0000   17.5000
omega____ theta____ kappa____ phi______ frames
    -      108.0000   77.0000   90.0000 75
;
_diffrn_measurement_device 'four-circle diffractometer'
_diffrn_measurement_device_type 'Xcalibur, Eos, Gemini'
_diffrn_measurement_method '\w scans'
_diffrn_orient_matrix_UB_11 0.0296482000
_diffrn_orient_matrix_UB_12 -0.1029590000
_diffrn_orient_matrix_UB_13 0.0005928000
_diffrn_orient_matrix_UB_21 0.0310683000
_diffrn_orient_matrix_UB_22 0.0079246000
_diffrn_orient_matrix_UB_23 -0.0724250000
_diffrn_orient_matrix_UB_31 0.1003935000
_diffrn_orient_matrix_UB_32 0.0280651000
_diffrn_orient_matrix_UB_33 0.0224733000
_diffrn_radiation_monochromator graphite
_diffrn_radiation_probe x-ray
_diffrn_radiation_type CuK\a
_diffrn_radiation_wavelength 1.54184
_diffrn_reflns_av_R_equivalents 0.0282
_diffrn_reflns_av_unetI/netI 0.0380
_diffrn_reflns_Laue_measured_fraction_full 1.000
_diffrn_reflns_Laue_measured_fraction_max 1.000
_diffrn_reflns_limit_h_max 16
_diffrn_reflns_limit_h_min -14
_diffrn_reflns_limit_k_max 17
_diffrn_reflns_limit_k_min -16
_diffrn_reflns_limit_l_max 24
_diffrn_reflns_limit_l_min -18
_diffrn_reflns_number 15987
_diffrn_reflns_point_group_measured_fraction_full 0.986
_diffrn_reflns_point_group_measured_fraction_max 0.986
_diffrn_reflns_theta_full 67.041
_diffrn_reflns_theta_max 67.041
_diffrn_reflns_theta_min 3.764
_diffrn_source 'Enhance (Cu) X-ray Source'
_exptl_absorpt_coefficient_mu 0.828
_exptl_absorpt_correction_T_max 1.00000
_exptl_absorpt_correction_T_min 0.91445
_exptl_absorpt_correction_type multi-scan
_exptl_absorpt_process_details
;
CrysAlisPro, Agilent Technologies,
Version 1.171.37.35 (release 13-08-2014 CrysAlis171 .NET)
(compiled Aug 13 2014,18:06:01)
Empirical absorption correction using spherical harmonics,
 implemented in SCALE3 ABSPACK scaling algorithm.
;
_exptl_crystal_colour colourless
_exptl_crystal_colour_primary colourless
_exptl_crystal_density_diffrn 1.376
_exptl_crystal_description prism
_exptl_crystal_F_000 1792
_exptl_crystal_size_max 0.19
_exptl_crystal_size_mid 0.15
_exptl_crystal_size_min 0.13
_refine_diff_density_max 0.380
_refine_diff_density_min -0.223
_refine_diff_density_rms 0.044
_refine_ls_abs_structure_details
;
 Flack x determined using 2279 quotients [(I+)-(I-)]/[(I+)+(I-)]
 (Parsons, Flack and Wagner, Acta Cryst. B69 (2013) 249-259).
;
_refine_ls_abs_structure_Flack -0.06(12)
_refine_ls_extinction_method none
_refine_ls_goodness_of_fit_ref 1.046
_refine_ls_hydrogen_treatment constr
_refine_ls_matrix_type full
_refine_ls_number_parameters 573
_refine_ls_number_reflns 7264
_refine_ls_number_restraints 0
_refine_ls_restrained_S_all 1.046
_refine_ls_R_factor_all 0.0613
_refine_ls_R_factor_gt 0.0522
_refine_ls_shift/su_max 0.000
_refine_ls_shift/su_mean 0.000
_refine_ls_structure_factor_coef Fsqd
_refine_ls_weighting_details 'w=1/[\s^2^(Fo^2^)+(0.0816P)^2^+0.5886P] where P=(Fo^2^+2Fc^2^)/3'
_refine_ls_weighting_scheme calc
_refine_ls_wR_factor_gt 0.1394
_refine_ls_wR_factor_ref 0.1481
_reflns_Friedel_coverage 0.768
_reflns_Friedel_fraction_full 0.968
_reflns_Friedel_fraction_max 0.968
_reflns_number_gt 6255
_reflns_number_total 7264
_reflns_threshold_expression 'I > 2\s(I)'
_cod_data_source_file c9ob01233h2.cif
_cod_data_source_block 201807329
_cod_depositor_comments 'Adding full bibliography for 7156969.cif.'
_cod_original_cell_volume 4126.30(18)
_cod_database_code 7156969
_shelx_shelxl_version_number 2014/7
_chemical_oxdiff_formula C15H15O3N1
_shelx_space_group_comment
;
The symmetry employed for this shelxl refinement is uniquely defined
by the following loop, which should always be used as a source of
symmetry information in preference to the above space-group names.
They are only intended as comments.
;
_shelx_estimated_absorpt_t_max 0.900
_shelx_estimated_absorpt_t_min 0.858
_reflns_odcompleteness_completeness 99.93
_reflns_odcompleteness_iscentric 1
_reflns_odcompleteness_theta 66.97
_olex2_refinement_description
;
1. Fixed Uiso
 At 1.2 times of:
  All C(H) groups, All C(H,H) groups, All N(H) groups, All N(H,H) groups
 At 1.5 times of:
  All C(H,H,H) groups
2.a Rotating group:
 N3'(H3'A,H3'B)
2.b Ternary CH refined with riding coordinates:
 C12(H12), C12'(H12')
2.c Secondary CH2 refined with riding coordinates:
 C22(H22A,H22B), C23(H23A,H23B), C24(H24A,H24B), C25(H25A,H25B)
2.d Aromatic/amide H refined with riding coordinates:
 C1(H1), C2(H2), C3(H3), C4(H4), C16(H16), C17(H17), C19(H19), N1(H1A),
 C1'(H1'), C2'(H2'), C3'(H3'), C4'(H4'), C16'(H16'), C17'(H17'), C19'(H19'),
 N1'(H1'A)
2.e X=CH2 refined with riding coordinates:
 N3(H3A,H3B)
2.f Idealised Me refined as rotating group:
 C20(H20A,H20B,H20C), C21(H21A,H21B,H21C), C20'(H20D,H20E,H20F), C21'(H21D,
 H21E,H21F)
;
_olex2_date_sample_data_collection 1531443134.44
_olex2_submission_special_instructions 'No special instructions were received'

loop_
_space_group_symop_operation_xyz
'x, y, z'
'-x+1/2, -y, z+1/2'
'x+1/2, -y+1/2, -z'
'-x, y+1/2, -z+1/2'

loop_
_atom_site_label
_atom_site_type_symbol
_atom_site_fract_x
_atom_site_fract_y
_atom_site_fract_z
_atom_site_U_iso_or_equiv
_atom_site_adp_type
_atom_site_occupancy
_atom_site_site_symmetry_order
_atom_site_calc_flag
_atom_site_refinement_flags_posn
C1 C 0.3367(4) 0.7417(4) 0.4725(3) 0.0678(13) Uani 1 1 d .
H1 H 0.2714 0.7497 0.4749 0.081 Uiso 1 1 calc R
C2 C 0.3953(6) 0.7706(4) 0.5242(3) 0.0836(18) Uani 1 1 d .
H2 H 0.3687 0.7979 0.5613 0.100 Uiso 1 1 calc R
C3 C 0.4919(6) 0.7590(4) 0.5207(3) 0.0834(19) Uani 1 1 d .
H3 H 0.5295 0.7780 0.5558 0.100 Uiso 1 1 calc R
C4 C 0.5335(4) 0.7200(4) 0.4665(3) 0.0728(16) Uani 1 1 d .
H4 H 0.5989 0.7127 0.4641 0.087 Uiso 1 1 calc R
C5 C 0.4755(3) 0.6917(3) 0.4152(2) 0.0531(11) Uani 1 1 d .
C6 C 0.3772(3) 0.7014(3) 0.4186(2) 0.0483(9) Uani 1 1 d .
C7 C 0.3348(3) 0.6616(3) 0.3562(2) 0.0432(8) Uani 1 1 d .
C8 C 0.4248(3) 0.6407(3) 0.3143(2) 0.0447(9) Uani 1 1 d .
C9 C 0.3166(3) 0.4858(3) 0.3814(3) 0.0638(13) Uani 1 1 d .
C10 C 0.2767(3) 0.5729(3) 0.3665(2) 0.0459(9) Uani 1 1 d .
C11 C 0.1829(3) 0.5932(3) 0.3631(2) 0.0433(8) Uani 1 1 d .
C12 C 0.2554(3) 0.7217(3) 0.3241(2) 0.0433(9) Uani 1 1 d .
H12 H 0.2618 0.7864 0.3384 0.052 Uiso 1 1 calc R
C13 C 0.2507(2) 0.7176(3) 0.2487(2) 0.0416(8) Uani 1 1 d .
C14 C 0.3143(3) 0.7745(3) 0.2062(2) 0.0426(8) Uani 1 1 d .
C15 C 0.3812(3) 0.8386(3) 0.2304(2) 0.0474(10) Uani 1 1 d .
C16 C 0.4352(3) 0.8896(3) 0.1851(3) 0.0618(13) Uani 1 1 d .
H16 H 0.4783 0.9337 0.2000 0.074 Uiso 1 1 calc R
C17 C 0.4244(4) 0.8744(4) 0.1186(3) 0.0689(14) Uani 1 1 d .
H17 H 0.4611 0.9081 0.0889 0.083 Uiso 1 1 calc R
C18 C 0.3601(4) 0.8101(4) 0.0949(3) 0.0620(12) Uani 1 1 d .
C19 C 0.3046(3) 0.7622(3) 0.1387(2) 0.0511(10) Uani 1 1 d .
H19 H 0.2595 0.7207 0.1229 0.061 Uiso 1 1 calc R
C20 C 0.4632(4) 0.9023(4) 0.3232(3) 0.0751(16) Uani 1 1 d .
H20A H 0.4616 0.9630 0.3037 0.113 Uiso 1 1 calc GR
H20B H 0.5230 0.8735 0.3139 0.113 Uiso 1 1 calc GR
H20C H 0.4552 0.9076 0.3701 0.113 Uiso 1 1 calc GR
C21 C 0.2872(6) 0.7394(6) 0.0006(3) 0.096(2) Uani 1 1 d .
H21A H 0.2917 0.7395 -0.0466 0.144 Uiso 1 1 calc GR
H21B H 0.2257 0.7612 0.0135 0.144 Uiso 1 1 calc GR
H21C H 0.2964 0.6774 0.0167 0.144 Uiso 1 1 calc GR
N1 N 0.5003(2) 0.6539(3) 0.3540(2) 0.0544(9) Uani 1 1 d .
H1A H 0.5575 0.6406 0.3430 0.065 Uiso 1 1 calc R
N2 N 0.3518(3) 0.4155(3) 0.3924(4) 0.097(2) Uani 1 1 d .
N3 N 0.1052(2) 0.5428(3) 0.3725(2) 0.0547(9) Uani 1 1 d .
H3A H 0.0503 0.5683 0.3692 0.066 Uiso 1 1 calc R
H3B H 0.1098 0.4847 0.3819 0.066 Uiso 1 1 calc R
O1 O 0.4263(2) 0.6148(2) 0.25759(16) 0.0579(8) Uani 1 1 d .
O2 O 0.16739(18) 0.68352(19) 0.34869(15) 0.0467(6) Uani 1 1 d .
O3 O 0.1903(2) 0.6692(2) 0.22390(16) 0.0530(7) Uani 1 1 d .
O4 O 0.3890(2) 0.8474(2) 0.29665(18) 0.0614(8) Uani 1 1 d .
O5 O 0.3579(3) 0.7989(4) 0.0274(2) 0.0921(14) Uani 1 1 d .
C1' C 0.6754(3) 0.4735(3) 0.6002(2) 0.0569(11) Uani 1 1 d .
H1' H 0.7410 0.4788 0.5981 0.068 Uiso 1 1 calc R
C2' C 0.6192(4) 0.5051(4) 0.5483(3) 0.0717(14) Uani 1 1 d .
H2' H 0.6472 0.5340 0.5122 0.086 Uiso 1 1 calc R
C3' C 0.5231(4) 0.4937(4) 0.5503(3) 0.0726(15) Uani 1 1 d .
H3' H 0.4868 0.5141 0.5149 0.087 Uiso 1 1 calc R
C4' C 0.4786(3) 0.4528(4) 0.6033(3) 0.0629(12) Uani 1 1 d .
H4' H 0.4134 0.4439 0.6038 0.075 Uiso 1 1 calc R
C5' C 0.5346(3) 0.4255(3) 0.6558(2) 0.0463(9) Uani 1 1 d .
C6' C 0.6325(3) 0.4345(3) 0.6544(2) 0.0427(9) Uani 1 1 d .
C7' C 0.6722(2) 0.3942(2) 0.7173(2) 0.0398(8) Uani 1 1 d .
C8' C 0.5808(3) 0.3746(2) 0.7576(2) 0.0394(8) Uani 1 1 d .
C9' C 0.6881(3) 0.2223(3) 0.6829(2) 0.0478(9) Uani 1 1 d .
C10' C 0.7276(3) 0.3047(3) 0.7059(2) 0.0426(9) Uani 1 1 d .
C11' C 0.8209(3) 0.3202(3) 0.7164(2) 0.0443(8) Uani 1 1 d .
C12' C 0.7504(2) 0.4522(3) 0.7532(2) 0.0412(8) Uani 1 1 d .
H12' H 0.7517 0.5151 0.7348 0.049 Uiso 1 1 calc R
C13' C 0.7407(3) 0.4581(3) 0.8283(2) 0.0432(9) Uani 1 1 d .
C14' C 0.6722(3) 0.5246(3) 0.8587(2) 0.0432(9) Uani 1 1 d .
C15' C 0.6167(3) 0.5901(3) 0.8239(2) 0.0434(9) Uani 1 1 d .
C16' C 0.5610(3) 0.6520(3) 0.8586(2) 0.0521(10) Uani 1 1 d .
H16' H 0.5269 0.6970 0.8359 0.062 Uiso 1 1 calc R
C17' C 0.5552(3) 0.6480(3) 0.9267(3) 0.0563(11) Uani 1 1 d .
H17' H 0.5174 0.6901 0.9494 0.068 Uiso 1 1 calc R
C18' C 0.6058(3) 0.5812(3) 0.9610(2) 0.0563(11) Uani 1 1 d .
C19' C 0.6648(3) 0.5217(3) 0.9267(2) 0.0511(10) Uani 1 1 d .
H19' H 0.7005 0.4785 0.9500 0.061 Uiso 1 1 calc R
C20' C 0.5493(3) 0.6378(3) 0.7211(2) 0.0524(10) Uani 1 1 d .
H20D H 0.5589 0.6293 0.6747 0.079 Uiso 1 1 calc GR
H20E H 0.5523 0.7028 0.7315 0.079 Uiso 1 1 calc GR
H20F H 0.4883 0.6139 0.7333 0.079 Uiso 1 1 calc GR
C21' C 0.5372(6) 0.6247(6) 1.0639(3) 0.103(2) Uani 1 1 d .
H21D H 0.4749 0.6157 1.0461 0.155 Uiso 1 1 calc GR
H21E H 0.5542 0.6891 1.0607 0.155 Uiso 1 1 calc GR
H21F H 0.5379 0.6060 1.1094 0.155 Uiso 1 1 calc GR
N1' N 0.5068(2) 0.3885(2) 0.71681(19) 0.0483(8) Uani 1 1 d .
H1'A H 0.4491 0.3761 0.7270 0.058 Uiso 1 1 calc R
N2' N 0.6548(3) 0.1542(3) 0.6642(3) 0.0694(13) Uani 1 1 d .
N3' N 0.8964(2) 0.2662(3) 0.7069(2) 0.0558(9) Uani 1 1 d .
H3'A H 0.9425 0.2875 0.7302 0.067 Uiso 1 1 d GR
H3'B H 0.8847 0.2101 0.7192 0.067 Uiso 1 1 d GR
O1' O 0.5767(2) 0.3488(2) 0.81432(15) 0.0510(7) Uani 1 1 d .
O2' O 0.83967(18) 0.40612(19) 0.73906(16) 0.0490(7) Uani 1 1 d .
O3' O 0.7917(2) 0.4109(2) 0.86219(18) 0.0583(8) Uani 1 1 d .
O4' O 0.6214(2) 0.5893(2) 0.75684(16) 0.0528(7) Uani 1 1 d .
O5' O 0.6026(3) 0.5709(3) 1.02823(18) 0.0811(12) Uani 1 1 d .
C22 C 0.2592(12) 0.6413(9) 0.6498(7) 0.192(7) Uani 1 1 d .
H22A H 0.2496 0.6915 0.6809 0.231 Uiso 1 1 calc R
H22B H 0.3243 0.6439 0.6347 0.231 Uiso 1 1 calc R
C23 C 0.2427(8) 0.5548(7) 0.6817(5) 0.129(3) Uani 1 1 d .
H23A H 0.1980 0.5613 0.7177 0.154 Uiso 1 1 calc R
H23B H 0.3011 0.5282 0.6984 0.154 Uiso 1 1 calc R
C24 C 0.2026(7) 0.4975(5) 0.6275(6) 0.128(4) Uani 1 1 d .
H24A H 0.2443 0.4461 0.6169 0.154 Uiso 1 1 calc R
H24B H 0.1409 0.4732 0.6394 0.154 Uiso 1 1 calc R
C25 C 0.1952(12) 0.5627(9) 0.5714(6) 0.185(6) Uani 1 1 d .
H25A H 0.2463 0.5525 0.5404 0.222 Uiso 1 1 calc R
H25B H 0.1354 0.5544 0.5487 0.222 Uiso 1 1 calc R
O6 O 0.2009(8) 0.6522(6) 0.5985(6) 0.193(4) Uani 1 1 d .

loop_
_atom_site_aniso_label
_atom_site_aniso_U_11
_atom_site_aniso_U_22
_atom_site_aniso_U_33
_atom_site_aniso_U_23
_atom_site_aniso_U_13
_atom_site_aniso_U_12
C1 0.067(3) 0.072(3) 0.065(3) -0.013(2) 0.002(3) 0.003(3)
C2 0.113(5) 0.076(4) 0.061(3) -0.019(3) -0.011(3) -0.008(4)
C3 0.106(5) 0.074(4) 0.070(4) -0.002(3) -0.036(4) -0.022(3)
C4 0.068(3) 0.063(3) 0.088(4) 0.006(3) -0.034(3) -0.015(3)
C5 0.048(2) 0.048(2) 0.063(3) 0.010(2) -0.013(2) -0.0069(19)
C6 0.045(2) 0.050(2) 0.050(2) -0.0012(18) -0.0043(18) -0.0048(18)
C7 0.0336(18) 0.0456(19) 0.050(2) -0.0046(17) 0.0043(16) 0.0020(16)
C8 0.0321(18) 0.0461(19) 0.056(2) 0.0024(18) -0.0001(17) 0.0028(16)
C9 0.035(2) 0.053(3) 0.104(4) 0.000(2) -0.010(2) -0.004(2)
C10 0.0327(19) 0.047(2) 0.058(2) -0.0052(18) 0.0002(17) 0.0009(16)
C11 0.0349(19) 0.046(2) 0.050(2) -0.0043(17) 0.0045(17) -0.0002(16)
C12 0.0294(17) 0.0414(19) 0.059(2) -0.0004(17) 0.0038(17) -0.0024(15)
C13 0.0249(17) 0.0421(19) 0.058(2) 0.0026(17) 0.0008(16) 0.0028(15)
C14 0.0288(17) 0.0407(18) 0.058(2) 0.0024(17) 0.0050(17) 0.0049(15)
C15 0.0305(18) 0.0404(19) 0.071(3) 0.0081(19) 0.0000(18) 0.0038(15)
C16 0.037(2) 0.048(2) 0.101(4) 0.019(2) 0.003(2) 0.0011(18)
C17 0.052(3) 0.076(3) 0.079(3) 0.031(3) 0.018(3) 0.004(2)
C18 0.056(3) 0.066(3) 0.064(3) 0.011(2) 0.012(2) 0.012(2)
C19 0.045(2) 0.050(2) 0.058(3) 0.0038(19) 0.0044(19) 0.0056(18)
C20 0.062(3) 0.055(3) 0.108(4) 0.007(3) -0.026(3) -0.015(2)
C21 0.105(5) 0.118(6) 0.065(4) -0.006(4) 0.007(4) 0.012(4)
N1 0.0304(16) 0.065(2) 0.068(2) 0.0020(19) -0.0023(16) 0.0052(16)
N2 0.048(2) 0.056(2) 0.187(6) 0.018(3) -0.018(3) 0.006(2)
N3 0.0336(17) 0.0487(18) 0.082(3) 0.0034(18) 0.0066(17) -0.0030(14)
O1 0.0422(16) 0.0717(19) 0.0597(19) -0.0090(16) 0.0059(14) 0.0116(14)
O2 0.0325(13) 0.0453(14) 0.0622(17) 0.0018(12) 0.0103(12) 0.0029(11)
O3 0.0352(14) 0.0603(17) 0.0634(18) -0.0016(14) -0.0003(13) -0.0118(13)
O4 0.0472(17) 0.0608(18) 0.076(2) 0.0007(16) -0.0056(15) -0.0195(15)
O5 0.103(3) 0.112(3) 0.061(2) 0.017(2) 0.021(2) 0.002(3)
C1' 0.041(2) 0.066(3) 0.064(3) 0.008(2) 0.008(2) 0.009(2)
C2' 0.074(3) 0.081(3) 0.060(3) 0.016(3) 0.009(3) 0.015(3)
C3' 0.067(3) 0.089(4) 0.062(3) 0.008(3) -0.012(3) 0.022(3)
C4' 0.042(2) 0.074(3) 0.072(3) -0.006(3) -0.015(2) 0.007(2)
C5' 0.037(2) 0.0435(19) 0.058(2) -0.0057(18) -0.0021(17) -0.0005(16)
C6' 0.0341(19) 0.0377(18) 0.056(2) -0.0047(17) -0.0003(17) 0.0045(15)
C7' 0.0267(16) 0.0363(17) 0.056(2) -0.0024(16) 0.0028(16) -0.0008(15)
C8' 0.0284(17) 0.0337(17) 0.056(2) -0.0037(16) 0.0001(16) -0.0024(14)
C9' 0.035(2) 0.045(2) 0.064(2) 0.0004(19) 0.0004(18) 0.0065(17)
C10' 0.0321(18) 0.0367(18) 0.059(2) -0.0032(17) 0.0018(17) 0.0025(15)
C11' 0.0338(18) 0.0415(19) 0.058(2) 0.0010(16) 0.0018(18) 0.0042(16)
C12' 0.0244(16) 0.0345(17) 0.065(2) -0.0019(17) -0.0004(16) 0.0007(14)
C13' 0.0272(17) 0.0352(17) 0.067(3) -0.0014(17) -0.0074(17) 0.0005(15)
C14' 0.0322(18) 0.0360(17) 0.062(2) -0.0055(16) -0.0072(17) -0.0035(15)
C15' 0.0285(18) 0.0386(18) 0.063(2) -0.0038(18) -0.0044(17) 0.0012(15)
C16' 0.038(2) 0.048(2) 0.070(3) 0.001(2) -0.0065(19) 0.0069(17)
C17' 0.043(2) 0.059(2) 0.068(3) -0.017(2) -0.002(2) 0.009(2)
C18' 0.050(2) 0.060(3) 0.058(3) -0.010(2) -0.008(2) 0.003(2)
C19' 0.043(2) 0.049(2) 0.061(3) -0.0034(19) -0.0125(19) 0.0041(18)
C20' 0.048(2) 0.041(2) 0.068(3) 0.0011(19) -0.009(2) 0.0096(18)
C21' 0.125(6) 0.118(6) 0.067(4) -0.016(4) 0.010(4) 0.029(5)
N1' 0.0276(15) 0.0528(18) 0.065(2) 0.0001(17) -0.0016(15) -0.0082(14)
N2' 0.045(2) 0.050(2) 0.113(4) -0.025(2) -0.002(2) -0.0016(17)
N3' 0.0338(17) 0.0517(19) 0.082(3) -0.0049(19) -0.0001(18) 0.0109(15)
O1' 0.0388(15) 0.0552(16) 0.0591(18) 0.0043(14) 0.0008(13) -0.0073(13)
O2' 0.0246(12) 0.0442(14) 0.078(2) -0.0078(14) 0.0032(12) 0.0003(11)
O3' 0.0431(16) 0.0561(17) 0.076(2) 0.0011(16) -0.0083(15) 0.0140(14)
O4' 0.0439(15) 0.0543(16) 0.0601(18) -0.0023(14) -0.0043(14) 0.0159(13)
O5' 0.083(3) 0.104(3) 0.056(2) -0.011(2) -0.0073(19) 0.024(2)
C22 0.28(2) 0.126(9) 0.175(12) 0.009(9) -0.110(13) -0.018(11)
C23 0.140(8) 0.126(8) 0.120(7) 0.008(6) -0.017(6) 0.007(7)
C24 0.115(6) 0.066(4) 0.204(11) 0.009(5) -0.049(7) 0.003(4)
C25 0.29(2) 0.145(10) 0.123(8) -0.030(8) -0.043(10) -0.015(12)
O6 0.231(11) 0.136(7) 0.212(10) 0.042(7) -0.010(9) -0.010(7)

loop_
_atom_type_symbol
_atom_type_description
_atom_type_scat_dispersion_real
_atom_type_scat_dispersion_imag
_atom_type_scat_source
C C 0.0181 0.0091 'International Tables Vol C Tables 4.2.6.8 and 6.1.1.4'
H H 0.0000 0.0000 'International Tables Vol C Tables 4.2.6.8 and 6.1.1.4'
N N 0.0311 0.0180 'International Tables Vol C Tables 4.2.6.8 and 6.1.1.4'
O O 0.0492 0.0322 'International Tables Vol C Tables 4.2.6.8 and 6.1.1.4'

loop_
_geom_angle_atom_site_label_1
_geom_angle_atom_site_label_2
_geom_angle_atom_site_label_3
_geom_angle
C6 C1 C2 118.6(6)
C3 C2 C1 120.8(6)
C4 C3 C2 121.2(5)
C3 C4 C5 118.0(6)
C4 C5 C6 121.5(5)
C4 C5 N1 129.2(5)
C6 C5 N1 109.3(4)
C1 C6 C5 119.9(5)
C1 C6 C7 131.8(4)
C5 C6 C7 108.4(4)
C6 C7 C8 101.9(3)
C6 C7 C10 114.5(4)
C6 C7 C12 115.1(3)
C8 C7 C12 117.7(3)
C10 C7 C8 110.5(3)
C10 C7 C12 97.7(3)
N1 C8 C7 106.9(4)
O1 C8 C7 126.4(4)
O1 C8 N1 126.6(4)
N2 C9 C10 177.7(6)
C9 C10 C7 123.9(4)
C11 C10 C7 109.6(3)
C11 C10 C9 126.4(4)
N3 C11 C10 132.9(4)
N3 C11 O2 115.0(3)
O2 C11 C10 112.1(4)
C13 C12 C7 115.3(3)
O2 C12 C7 105.2(3)
O2 C12 C13 107.0(3)
C14 C13 C12 122.0(4)
O3 C13 C12 117.9(4)
O3 C13 C14 120.0(4)
C15 C14 C13 124.3(4)
C19 C14 C13 116.2(4)
C19 C14 C15 119.5(4)
C16 C15 C14 118.7(4)
O4 C15 C14 117.4(4)
O4 C15 C16 123.9(4)
C17 C16 C15 120.0(5)
C16 C17 C18 121.3(4)
C19 C18 C17 119.1(5)
C19 C18 O5 125.0(5)
O5 C18 C17 115.9(5)
C18 C19 C14 121.3(5)
C8 N1 C5 112.7(4)
C11 O2 C12 107.5(3)
C15 O4 C20 119.3(4)
C18 O5 C21 117.7(5)
C6' C1' C2' 119.1(5)
C3' C2' C1' 120.2(5)
C2' C3' C4' 121.8(5)
C3' C4' C5' 117.5(4)
C4' C5' C6' 121.8(4)
C4' C5' N1' 128.8(4)
C6' C5' N1' 109.4(4)
C1' C6' C5' 119.5(4)
C1' C6' C7' 132.0(4)
C5' C6' C7' 108.4(4)
C6' C7' C8' 101.9(3)
C6' C7' C10' 112.8(3)
C6' C7' C12' 116.7(3)
C8' C7' C12' 115.9(3)
C10' C7' C8' 110.7(3)
C10' C7' C12' 99.2(3)
N1' C8' C7' 107.1(3)
O1' C8' C7' 126.6(3)
O1' C8' N1' 126.3(4)
N2' C9' C10' 179.4(6)
C9' C10' C7' 124.4(3)
C11' C10' C7' 109.6(3)
C11' C10' C9' 125.8(4)
N3' C11' C10' 131.2(4)
N3' C11' O2' 115.3(4)
O2' C11' C10' 113.4(3)
C13' C12' C7' 115.4(3)
O2' C12' C7' 106.1(3)
O2' C12' C13' 107.4(3)
C14' C13' C12' 120.2(3)
O3' C13' C12' 118.9(4)
O3' C13' C14' 120.8(4)
C15' C14' C13' 125.4(4)
C19' C14' C13' 116.2(4)
C19' C14' C15' 118.3(4)
C16' C15' C14' 119.4(4)
O4' C15' C14' 117.7(3)
O4' C15' C16' 122.9(4)
C15' C16' C17' 121.1(4)
C18' C17' C16' 119.8(4)
C19' C18' C17' 119.3(5)
O5' C18' C17' 123.8(4)
O5' C18' C19' 116.9(4)
C18' C19' C14' 121.9(4)
C8' N1' C5' 112.4(3)
C11' O2' C12' 108.4(3)
C15' O4' C20' 117.8(3)
C18' O5' C21' 118.3(5)
O6 C22 C23 110.9(12)
C22 C23 C24 102.2(9)
C25 C24 C23 104.1(8)
O6 C25 C24 106.2(9)
C22 O6 C25 103.4(11)

loop_
_geom_bond_atom_site_label_1
_geom_bond_atom_site_label_2
_geom_bond_distance
C1 C2 1.400(8)
C1 C6 1.364(7)
C2 C3 1.375(10)
C3 C4 1.368(10)
C4 C5 1.385(7)
C5 C6 1.397(6)
C5 N1 1.400(6)
C6 C7 1.513(6)
C7 C8 1.559(5)
C7 C10 1.532(5)
C7 C12 1.559(6)
C8 N1 1.351(6)
C8 O1 1.210(5)
C9 C10 1.408(6)
C9 N2 1.150(7)
C10 C11 1.359(6)
C11 N3 1.329(5)
C11 O2 1.351(5)
C12 C13 1.532(6)
C12 O2 1.448(5)
C13 C14 1.490(6)
C13 O3 1.211(5)
C14 C15 1.409(6)
C14 C19 1.388(6)
C15 C16 1.402(7)
C15 O4 1.356(6)
C16 C17 1.375(8)
C17 C18 1.384(8)
C18 C19 1.371(7)
C18 O5 1.379(7)
C20 O4 1.420(6)
C21 O5 1.424(9)
C1' C2' 1.394(8)
C1' C6' 1.376(6)
C2' C3' 1.368(8)
C3' C4' 1.378(8)
C4' C5' 1.384(7)
C5' C6' 1.389(6)
C5' N1' 1.403(6)
C6' C7' 1.509(6)
C7' C8' 1.554(5)
C7' C10' 1.526(5)
C7' C12' 1.565(5)
C8' N1' 1.348(5)
C8' O1' 1.211(5)
C9' C10' 1.392(6)
C9' N2' 1.151(6)
C10' C11' 1.353(6)
C11' N3' 1.334(5)
C11' O2' 1.346(5)
C12' C13' 1.532(6)
C12' O2' 1.454(4)
C13' C14' 1.495(6)
C13' O3' 1.205(5)
C14' C15' 1.415(6)
C14' C19' 1.383(6)
C15' C16' 1.381(6)
C15' O4' 1.363(5)
C16' C17' 1.385(7)
C17' C18' 1.385(7)
C18' C19' 1.382(7)
C18' O5' 1.374(6)
C20' O4' 1.432(5)
C21' O5' 1.406(8)
C22 C23 1.423(15)
C22 O6 1.337(14)
C23 C24 1.486(13)
C24 C25 1.478(15)
C25 O6 1.403(13)

loop_
_geom_hbond_atom_site_label_D
_geom_hbond_atom_site_label_H
_geom_hbond_atom_site_label_A
_geom_hbond_distance_DH
_geom_hbond_distance_HA
_geom_hbond_distance_DA
_geom_hbond_angle_DHA
_geom_hbond_site_symmetry_A
N1 H1A O2' 0.86 2.65 3.361(5) 141.3 2_664
N1 H1A O3' 0.86 2.29 3.087(4) 154.4 2_664
N3 H3A O1' 0.86 2.43 3.229(5) 155.7 2_564
N3 H3B N2' 0.86 2.30 3.016(5) 141.0 3_456
N1' H1'A O3 0.86 2.08 2.909(4) 163.2 2_565
N3' H3'A N1 0.86 2.77 3.517(6) 145.9 2_665
N3' H3'B N2 0.86 2.93 3.361(8) 112.6 3_556
